data_4315105
loop_
_publ_author_name
'Gina M. Chiarella'
'F. Albert Cotton'
'Carlos A. Murillo'
'Mark D. Young'
'Qinliang Zhao'

_publ_section_title
;
 Large Changes in Electronic Structures of Ru26+ Species Caused by the
 Variations of the Bite Angle of Guanidinate Ligands: Tuning Magnetic
 Behavior
;
_journal_name_full 'Inorganic Chemistry'
_journal_page_first 3051
_journal_page_last 3056
_journal_paper_doi 10.1021/ic100100a
_journal_volume 49
_journal_year 2010
_chemical_formula_moiety 'C20 H32 Cl2 N12 Ru2'
_chemical_formula_sum 'C20 H32 Cl2 N12 Ru2'
_chemical_formula_weight 713.62
_chemical_name_common Ru2(tbo)4Cl2
_chemical_name_systematic
; 
 ? 
;
_space_group_IT_number 87
_symmetry_cell_setting tetragonal
_symmetry_space_group_name_Hall '-I 4'
_symmetry_space_group_name_H-M 'I 4/m'
_atom_sites_solution_hydrogens geom
_atom_sites_solution_primary direct
_atom_sites_solution_secondary difmap
_audit_creation_method SHELXL-97
_cell_angle_alpha 90.00
_cell_angle_beta 90.00
_cell_angle_gamma 90.00
_cell_formula_units_Z 2
_cell_length_a 8.8419(19)
_cell_length_b 8.8419(19)
_cell_length_c 15.289(4)
_cell_measurement_reflns_used 520
_cell_measurement_temperature 70(2)
_cell_measurement_theta_max 27.20
_cell_measurement_theta_min 2.66
_cell_volume 1195.3(5)
_computing_cell_refinement 'SMART (Bruker, 2001)'
_computing_data_collection 'SMART (Bruker, 2001)'
_computing_data_reduction 'SMART (Bruker, 2001)'
_computing_molecular_graphics 'SHELXL97 (Sheldrick, 2008)'
_computing_publication_material 'SHELXL97 (Sheldrick, 2008)'
_computing_structure_refinement 'SHELXL-97 (Sheldrick, 1997)'
_computing_structure_solution 'SHELXS-97 (Sheldrick, 1990)'
_diffrn_ambient_temperature 70(2)
_diffrn_measured_fraction_theta_full 0.999
_diffrn_measured_fraction_theta_max 0.999
_diffrn_measurement_device_type 'Bruker SMART 1K CCD area-detector'
_diffrn_measurement_method 'phi and omega scans'
_diffrn_radiation_monochromator graphite
_diffrn_radiation_source 'fine-focus sealed tube'
_diffrn_radiation_type MoK\a
_diffrn_radiation_wavelength 0.71073
_diffrn_reflns_av_R_equivalents 0.0831
_diffrn_reflns_av_sigmaI/netI 0.0675
_diffrn_reflns_limit_h_max 9
_diffrn_reflns_limit_h_min -11
_diffrn_reflns_limit_k_max 11
_diffrn_reflns_limit_k_min -11
_diffrn_reflns_limit_l_max 16
_diffrn_reflns_limit_l_min -19
_diffrn_reflns_number 3726
_diffrn_reflns_theta_full 27.44
_diffrn_reflns_theta_max 27.44
_diffrn_reflns_theta_min 2.66
_diffrn_standards_decay_% 0
_diffrn_standards_interval_count 0
_diffrn_standards_interval_time 0
_diffrn_standards_number 0
_exptl_absorpt_coefficient_mu 1.526
_exptl_absorpt_correction_T_max 0.9276
_exptl_absorpt_correction_T_min 0.8623
_exptl_absorpt_correction_type multi-scan
_exptl_absorpt_process_details '(SADABS; Sheldrick, 2004)'
_exptl_crystal_colour black
_exptl_crystal_density_diffrn 1.983
_exptl_crystal_density_method 'not measured'
_exptl_crystal_description block
_exptl_crystal_F_000 716
_exptl_crystal_size_max 0.10
_exptl_crystal_size_mid 0.10
_exptl_crystal_size_min 0.05
_refine_diff_density_max 1.536
_refine_diff_density_min -1.105
_refine_diff_density_rms 0.153
_refine_ls_extinction_method none
_refine_ls_goodness_of_fit_ref 1.136
_refine_ls_hydrogen_treatment constr
_refine_ls_matrix_type full
_refine_ls_number_parameters 49
_refine_ls_number_reflns 718
_refine_ls_number_restraints 7
_refine_ls_restrained_S_all 1.235
_refine_ls_R_factor_all 0.1152
_refine_ls_R_factor_gt 0.0557
_refine_ls_shift/su_max 0.011
_refine_ls_shift/su_mean 0.001
_refine_ls_structure_factor_coef Fsqd
_refine_ls_weighting_details 'calc w=1/[\s^2^(Fo^2^)+(0.0524P)^2^+1.0000P] where P=(Fo^2^+2Fc^2^)/3'
_refine_ls_weighting_scheme calc
_refine_ls_wR_factor_gt 0.1114
_refine_ls_wR_factor_ref 0.1301
_reflns_number_gt 414
_reflns_number_total 718
_reflns_threshold_expression >2sigma(I)
_cod_data_source_file ic100100a_si_001_4.cif
_cod_data_source_block Ru2(tbo)4Cl2-70K-spgr:87
_cod_depositor_comments
;
The following automatic conversions were performed:

'_symmetry_cell_setting' value 'Tetragonal' changed to 'tetragonal'
according to the built-in table from CIF Core dictionary named
'cif_core.dic' version 2.4.1 from 2010-06-29.

Automatic conversion script
Id: cif_fix_values 1646 2011-03-28 12:23:43Z adriana 
;
_cod_database_code 4315105

loop_
_symmetry_equiv_pos_as_xyz
'x, y, z'
'-x, -y, z'
'-y, x, z'
'y, -x, z'
'x+1/2, y+1/2, z+1/2'
'-x+1/2, -y+1/2, z+1/2'
'-y+1/2, x+1/2, z+1/2'
'y+1/2, -x+1/2, z+1/2'
'-x, -y, -z'
'x, y, -z'
'y, -x, -z'
'-y, x, -z'
'-x+1/2, -y+1/2, -z+1/2'
'x+1/2, y+1/2, -z+1/2'
'y+1/2, -x+1/2, -z+1/2'
'-y+1/2, x+1/2, -z+1/2'

loop_
_atom_site_label
_atom_site_type_symbol
_atom_site_fract_x
_atom_site_fract_y
_atom_site_fract_z
_atom_site_U_iso_or_equiv
_atom_site_adp_type
_atom_site_occupancy
_atom_site_symmetry_multiplicity
_atom_site_calc_flag
_atom_site_refinement_flags
_atom_site_disorder_assembly
_atom_site_disorder_group
Ru1 Ru 0.0000 0.0000 0.08174(9) 0.0360(4) Uani 1 4 d S . .
Cl1 Cl 0.0000 0.0000 0.2446(2) 0.0408(10) Uani 1 4 d S . .
N1 N 0.0944(6) 0.2090(6) 0.0773(4) 0.0335(12) Uani 1 1 d . . .
C1 C 0.1223(12) 0.2609(12) 0.0000 0.035(2) Uani 1 2 d SD . .
C2 C 0.1500(9) 0.3188(9) 0.1419(4) 0.0371(18) Uani 1 1 d . . .
H2A H 0.2332 0.2752 0.1772 0.045 Uiso 1 1 calc R . .
H2B H 0.0677 0.3512 0.1816 0.045 Uiso 1 1 calc R . .
C3 C 0.2069(7) 0.4525(8) 0.0862(5) 0.0364(15) Uani 1 1 d D . .
H3A H 0.1308 0.5345 0.0830 0.044 Uiso 1 1 calc R A 1
H3B H 0.3030 0.4939 0.1093 0.044 Uiso 1 1 calc R A 1
N2 N 0.2289(16) 0.3788(15) 0.0000 0.033(3) Uani 0.612(17) 2 d SPD . 1
N2A N 0.148(2) 0.4218(17) 0.0000 0.033(3) Uani 0.388(17) 2 d SPD . 2

loop_
_atom_site_aniso_label
_atom_site_aniso_U_11
_atom_site_aniso_U_22
_atom_site_aniso_U_33
_atom_site_aniso_U_23
_atom_site_aniso_U_13
_atom_site_aniso_U_12
Ru1 0.0481(6) 0.0481(6) 0.0117(5) 0.000 0.000 0.000
Cl1 0.0544(16) 0.0544(16) 0.0137(17) 0.000 0.000 0.000
N1 0.038(3) 0.049(3) 0.013(2) -0.004(3) -0.003(3) -0.001(2)
C1 0.034(6) 0.048(7) 0.022(5) 0.000 0.000 -0.015(5)
C2 0.040(4) 0.055(5) 0.017(3) 0.000(3) 0.003(3) -0.017(4)
C3 0.036(4) 0.056(4) 0.018(3) -0.003(4) -0.007(4) -0.013(3)
N2 0.025(8) 0.057(9) 0.016(5) 0.000 0.000 -0.009(7)
N2A 0.025(8) 0.057(9) 0.016(5) 0.000 0.000 -0.009(7)

loop_
_atom_type_symbol
_atom_type_description
_atom_type_scat_dispersion_real
_atom_type_scat_dispersion_imag
_atom_type_scat_source
C C 0.0033 0.0016 'International Tables Vol C Tables 4.2.6.8 and 6.1.1.4'
H H 0.0000 0.0000 'International Tables Vol C Tables 4.2.6.8 and 6.1.1.4'
N N 0.0061 0.0033 'International Tables Vol C Tables 4.2.6.8 and 6.1.1.4'
Cl Cl 0.1484 0.1585 'International Tables Vol C Tables 4.2.6.8 and 6.1.1.4'
Ru Ru -1.2594 0.8363 'International Tables Vol C Tables 4.2.6.8 and 6.1.1.4'

loop_
_geom_angle_atom_site_label_1
_geom_angle_atom_site_label_2
_geom_angle_atom_site_label_3
_geom_angle
_geom_angle_site_symmetry_1
_geom_angle_site_symmetry_3
_geom_angle_publ_flag
N1 Ru1 N1 176.2(3) 2 . ?
N1 Ru1 N1 89.936(11) 2 3 ?
N1 Ru1 N1 89.936(11) . 3 ?
N1 Ru1 N1 89.936(11) 2 4 ?
N1 Ru1 N1 89.936(11) . 4 ?
N1 Ru1 N1 176.2(3) 3 4 ?
N1 Ru1 Cl1 91.91(17) 2 . ?
N1 Ru1 Cl1 91.91(17) . . ?
N1 Ru1 Cl1 91.91(17) 3 . ?
N1 Ru1 Cl1 91.91(17) 4 . ?
N1 Ru1 Ru1 88.09(17) 2 9 ?
N1 Ru1 Ru1 88.09(17) . 9 ?
N1 Ru1 Ru1 88.09(17) 3 9 ?
N1 Ru1 Ru1 88.09(17) 4 9 ?
Cl1 Ru1 Ru1 180.0 . 9 ?
C1 N1 C2 108.5(7) . . ?
C1 N1 Ru1 115.6(5) . . ?
C2 N1 Ru1 135.8(5) . . ?
N1 C1 N1 132.4(10) 10 . ?
N1 C1 N2 113.0(5) 10 . ?
N1 C1 N2 113.0(5) . . ?
N1 C1 N2A 112.4(5) 10 . ?
N1 C1 N2A 112.4(5) . . ?
N1 C2 C3 104.2(5) . . ?
N1 C2 H2A 110.9 . . ?
C3 C2 H2A 110.9 . . ?
N1 C2 H2B 110.9 . . ?
C3 C2 H2B 110.9 . . ?
H2A C2 H2B 108.9 . . ?
N2A C3 C2 104.1(7) . . ?
N2 C3 C2 101.4(6) . . ?
N2A C3 H3A 81.2 . . ?
N2 C3 H3A 111.5 . . ?
C2 C3 H3A 111.5 . . ?
N2A C3 H3B 134.8 . . ?
N2 C3 H3B 111.5 . . ?
C2 C3 H3B 111.5 . . ?
H3A C3 H3B 109.3 . . ?
C1 N2 C3 103.8(6) . . ?
C1 N2 C3 103.8(6) . 10 ?
C3 N2 C3 125.4(11) . 10 ?
C1 N2A C3 104.1(7) . . ?
C1 N2A C3 104.1(7) . 10 ?
C3 N2A C3 132.0(14) . 10 ?

loop_
_geom_bond_atom_site_label_1
_geom_bond_atom_site_label_2
_geom_bond_distance
_geom_bond_site_symmetry_2
_geom_bond_publ_flag
Ru1 N1 2.029(6) 2 ?
Ru1 N1 2.029(6) . ?
Ru1 N1 2.029(6) 3 ?
Ru1 N1 2.029(6) 4 ?
Ru1 Cl1 2.490(4) . ?
Ru1 Ru1 2.500(3) 9 ?
N1 C1 1.292(7) . ?
N1 C2 1.470(9) . ?
C1 N1 1.292(7) 10 ?
C1 N2 1.406(13) . ?
C1 N2A 1.442(15) . ?
C2 C3 1.542(10) . ?
C2 H2A 0.9900 . ?
C2 H2B 0.9900 . ?
C3 N2A 1.443(9) . ?
C3 N2 1.483(9) . ?
C3 H3A 0.9900 . ?
C3 H3B 0.9900 . ?
N2 C3 1.483(9) 10 ?
N2A C3 1.443(9) 10 ?

loop_
_geom_torsion_atom_site_label_1
_geom_torsion_atom_site_label_2
_geom_torsion_atom_site_label_3
_geom_torsion_atom_site_label_4
_geom_torsion
_geom_torsion_site_symmetry_1
_geom_torsion_site_symmetry_2
_geom_torsion_site_symmetry_3
_geom_torsion_site_symmetry_4
_geom_torsion_publ_flag
N1 Ru1 N1 C1 -89.9(7) 3 . . . ?
N1 Ru1 N1 C1 86.3(7) 4 . . . ?
Cl1 Ru1 N1 C1 178.2(7) . . . . ?
Ru1 Ru1 N1 C1 -1.8(7) 9 . . . ?
N1 Ru1 N1 C2 94.6(7) 3 . . . ?
N1 Ru1 N1 C2 -89.2(7) 4 . . . ?
Cl1 Ru1 N1 C2 2.7(7) . . . . ?
Ru1 Ru1 N1 C2 -177.3(7) 9 . . . ?
C2 N1 C1 N1 -178.9(11) . . . 10 ?
Ru1 N1 C1 N1 4.4(16) . . . 10 ?
C2 N1 C1 N2 16.2(12) . . . . ?
Ru1 N1 C1 N2 -160.5(8) . . . . ?
C2 N1 C1 N2A -19.7(13) . . . . ?
Ru1 N1 C1 N2A 163.6(9) . . . . ?
C1 N1 C2 C3 3.9(9) . . . . ?
Ru1 N1 C2 C3 179.6(4) . . . . ?
N1 C2 C3 N2A 12.5(10) . . . . ?
N1 C2 C3 N2 -20.3(9) . . . . ?
N1 C1 N2 C3 162.2(9) 10 . . . ?
N1 C1 N2 C3 -29.8(13) . . . . ?
N2A C1 N2 C3 66.2(8) . . . . ?
N1 C1 N2 C3 29.8(13) 10 . . 10 ?
N1 C1 N2 C3 -162.2(9) . . . 10 ?
N2A C1 N2 C3 -66.2(8) . . . 10 ?
N2A C3 N2 C1 -69.6(12) . . . . ?
C2 C3 N2 C1 28.8(10) . . . . ?
N2A C3 N2 C3 48.7(15) . . . 10 ?
C2 C3 N2 C3 147.1(9) . . . 10 ?
N1 C1 N2A C3 -168.6(10) 10 . . . ?
N1 C1 N2A C3 27.9(15) . . . . ?
N2 C1 N2A C3 -70.3(10) . . . . ?
N1 C1 N2A C3 -27.9(15) 10 . . 10 ?
N1 C1 N2A C3 168.6(10) . . . 10 ?
N2 C1 N2A C3 70.3(10) . . . 10 ?
N2 C3 N2A C1 66.3(13) . . . . ?
C2 C3 N2A C1 -22.8(13) . . . . ?
N2 C3 N2A C3 -57.9(19) . . . 10 ?
C2 C3 N2A C3 -147.0(15) . . . 10 ?
